data_2013833
loop_
_publ_author_name
'Nagarajan Vembu'
'Maruthai Nallu'
'Semih Durmus'
'Mathew Pazner'
'Jered Garrison'
'Wiley J. Youngs'

_publ_section_title
;
 2-Chlorophenyl 3-nitrobenzenesulfonate and 2,4-dichlorophenyl
 3-nitrobenzenesulfonate: supramolecular aggregation through
 C--H&#x00B7;&#x00B7;&#x00B7;O, \p--\p and van der Waals interactions
;
_journal_issue 1
_journal_name_full 'Acta Crystallographica Section C'
_journal_page_first o65
_journal_page_last o68
_journal_paper_doi 10.1107/S0108270103027380
_journal_volume 60
_journal_year 2004
_chemical_formula_iupac 'C12 H7 Cl2 N O5 S'
_chemical_formula_moiety 'C12 H7 Cl2 N O5 S'
_chemical_formula_sum 'C12 H7 Cl2 N O5 S'
_chemical_formula_weight 348.15
_chemical_melting_point 366.5(5)
_chemical_name_systematic
;
  2,4-Dichlorophenyl 3-nitrobenzenesulfonate
;
_space_group_IT_number 19
_symmetry_cell_setting orthorhombic
_symmetry_space_group_name_Hall 'P 2ac 2ab'
_symmetry_space_group_name_H-M 'P 21 21 21'
_atom_sites_solution_hydrogens geom
_atom_sites_solution_primary direct
_atom_sites_solution_secondary difmap
_audit_creation_method SHELXL-97
_cell_angle_alpha 90.00
_cell_angle_beta 90.00
_cell_angle_gamma 90.00
_cell_formula_units_Z 4
_cell_length_a 6.878(5)
_cell_length_b 13.330(10)
_cell_length_c 14.990(11)
_cell_measurement_reflns_used 7544
_cell_measurement_temperature 100(2)
_cell_measurement_theta_max 28.30
_cell_measurement_theta_min 2.72
_cell_volume 1374.3(18)
_computing_cell_refinement SMART
_computing_data_collection 'SMART (Bruker, 1998)'
_computing_data_reduction 'SAINT (Bruker, 1998)'
_computing_molecular_graphics SHELXTL
_computing_publication_material SHELXTL
_computing_structure_refinement SHELXTL
_computing_structure_solution 'SHELXTL (Sheldrick, 1998)'
_diffrn_ambient_temperature 100(2)
_diffrn_measured_fraction_theta_full 0.971
_diffrn_measured_fraction_theta_max 0.971
_diffrn_measurement_device_type 'Bruker CCD area-detector'
_diffrn_measurement_method '\f and \w scans'
_diffrn_radiation_monochromator graphite
_diffrn_radiation_source 'fine-focus sealed tube'
_diffrn_radiation_type MoK\a
_diffrn_radiation_wavelength 0.71073
_diffrn_reflns_av_R_equivalents 0.0367
_diffrn_reflns_av_sigmaI/netI 0.0348
_diffrn_reflns_limit_h_max 9
_diffrn_reflns_limit_h_min -9
_diffrn_reflns_limit_k_max 17
_diffrn_reflns_limit_k_min -17
_diffrn_reflns_limit_l_max 19
_diffrn_reflns_limit_l_min -19
_diffrn_reflns_number 11316
_diffrn_reflns_theta_full 28.38
_diffrn_reflns_theta_max 28.38
_diffrn_reflns_theta_min 2.04
_exptl_absorpt_coefficient_mu 0.644
_exptl_absorpt_correction_T_max 0.8303
_exptl_absorpt_correction_T_min 0.7390
_exptl_absorpt_correction_type multi-scan
_exptl_absorpt_process_details '(SADABS; Sheldrick 1996)'
_exptl_crystal_colour colorless
_exptl_crystal_density_diffrn 1.683
_exptl_crystal_density_method 'not measured'
_exptl_crystal_description block
_exptl_crystal_F_000 704
_exptl_crystal_size_max 0.50
_exptl_crystal_size_mid 0.30
_exptl_crystal_size_min 0.30
_refine_diff_density_max 0.380
_refine_diff_density_min -0.283
_refine_ls_abs_structure_details 'Flack (1983), 1283 Friedel pairs'
_refine_ls_abs_structure_Flack 0.02(6)
_refine_ls_extinction_method none
_refine_ls_goodness_of_fit_ref 1.080
_refine_ls_hydrogen_treatment refall
_refine_ls_matrix_type full
_refine_ls_number_parameters 218
_refine_ls_number_reflns 3268
_refine_ls_number_restraints 0
_refine_ls_restrained_S_all 1.080
_refine_ls_R_factor_all 0.0335
_refine_ls_R_factor_gt 0.0321
_refine_ls_shift/su_max 0.001
_refine_ls_shift/su_mean 0.000
_refine_ls_structure_factor_coef Fsqd
_refine_ls_weighting_scheme calc
_refine_ls_wR_factor_gt 0.0804
_refine_ls_wR_factor_ref 0.0813
_reflns_number_gt 3158
_reflns_number_total 3268
_reflns_threshold_expression I>2\s(I)
_cod_data_source_file ob1154.cif
_cod_data_source_block II
_cod_depositor_comments
;
The following automatic conversions were performed:
'_symmetry_cell_setting' value 'Orthorhombic' changed to 'orthorhombic'
according to '/home/saulius/struct/CIF-dictionaries/cif_core.dic'
dictionary named 'cif_core.dic' version 2.4.1 from 2010-06-29.

Automatic conversion script
Id: cif_fix_enum 1527 2010-12-29 10:47:43Z saulius 

The following automatic conversions were performed:

'_chemical_melting_point' value '366-367' was changed to '366.5(5)' -
the average value was taken and precision was estimated.

Automatic conversion script
Id: cif_fix_values 1646 2011-03-28 12:23:43Z adriana 

The following automatic conversions were performed:

'_chemical_melting_point' value '366-367' was changed to '366.5(5)' -
the average value was taken and precision was
estimated.

'_symmetry_cell_setting' value 'Orthorhombic' changed to
'orthorhombic' according to
/home/saulius/struct/CIF-dictionaries/cif_core.dic dictionary named
'cif_core.dic' version 2.4.1 from 2010-06-29.

Automatic conversion script
Id: cif_fix_values 1715 2011-07-08 13:25:40Z adriana 
;
_cod_original_cell_volume 1374.3(17)
_cod_database_code 2013833
_cod_database_fobs_code 2013833

loop_
_symmetry_equiv_pos_as_xyz
'x, y, z'
'-x+1/2, -y, z+1/2'
'-x, y+1/2, -z+1/2'
'x+1/2, -y+1/2, -z'

loop_
_atom_site_label
_atom_site_fract_x
_atom_site_fract_y
_atom_site_fract_z
_atom_site_U_iso_or_equiv
_atom_site_adp_type
_atom_site_calc_flag
_atom_site_refinement_flags
_atom_site_occupancy
_atom_site_disorder_assembly
_atom_site_disorder_group
_atom_site_type_symbol
Cl1 0.37528(8) 0.72585(4) 1.16297(4) 0.03515(14) Uani d . 1 . . Cl
Cl2 0.70015(8) 0.36113(4) 1.12658(4) 0.03054(13) Uani d . 1 . . Cl
S1 1.11206(7) 0.46106(4) 0.96706(3) 0.02198(12) Uani d . 1 . . S
N1 0.4809(3) 0.53990(16) 0.79536(12) 0.0313(4) Uani d . 1 . . N
O1 0.3376(3) 0.51043(15) 0.75540(11) 0.0438(5) Uani d . 1 . . O
O2 0.5212(3) 0.62900(13) 0.80680(12) 0.0405(4) Uani d . 1 . . O
O3 1.1685(2) 0.55771(11) 0.93622(10) 0.0288(3) Uani d . 1 . . O
O4 1.2483(2) 0.38069(11) 0.97053(11) 0.0312(3) Uani d . 1 . . O
O5 1.0425(2) 0.47127(10) 1.06854(9) 0.0226(3) Uani d . 1 . . O
C1 0.8539(3) 0.32184(16) 0.90651(14) 0.0268(4) Uani d . 1 . . C
C2 0.9000(3) 0.42355(14) 0.91084(12) 0.0215(4) Uani d . 1 . . C
C3 0.7817(3) 0.49665(14) 0.87385(13) 0.0224(4) Uani d . 1 . . C
C4 0.6136(3) 0.46416(16) 0.83191(13) 0.0247(4) Uani d . 1 . . C
C5 0.5673(4) 0.36347(18) 0.82348(14) 0.0299(5) Uani d . 1 . . C
C6 0.6883(4) 0.29243(16) 0.86107(15) 0.0313(5) Uani d . 1 . . C
C7 0.8835(3) 0.53413(14) 1.08739(12) 0.0197(4) Uani d . 1 . . C
C8 0.8992(3) 0.63802(15) 1.08168(14) 0.0241(4) Uani d . 1 . . C
C9 0.7417(3) 0.69705(15) 1.10415(15) 0.0258(4) Uani d . 1 . . C
C10 0.5719(3) 0.65118(15) 1.13297(14) 0.0245(4) Uani d . 1 . . C
C11 0.5549(3) 0.54799(15) 1.13981(13) 0.0236(4) Uani d . 1 . . C
C12 0.7131(3) 0.48969(13) 1.11678(13) 0.0205(4) Uani d . 1 . . C
H1 0.935(4) 0.2748(18) 0.9338(16) 0.025(6) Uiso d . 1 . . H
H3 0.813(4) 0.5681(18) 0.8779(15) 0.029(6) Uiso d . 1 . . H
H5 0.470(4) 0.3520(19) 0.7947(16) 0.028(7) Uiso d . 1 . . H
H6 0.656(4) 0.225(2) 0.8561(17) 0.042(8) Uiso d . 1 . . H
H8 0.999(4) 0.6661(17) 1.0625(15) 0.022(6) Uiso d . 1 . . H
H9 0.755(4) 0.7601(19) 1.1020(15) 0.026(6) Uiso d . 1 . . H
H11 0.447(4) 0.526(2) 1.1590(16) 0.031(7) Uiso d . 1 . . H

loop_
_atom_site_aniso_label
_atom_site_aniso_U_11
_atom_site_aniso_U_22
_atom_site_aniso_U_33
_atom_site_aniso_U_12
_atom_site_aniso_U_13
_atom_site_aniso_U_23
Cl1 0.0228(2) 0.0310(2) 0.0517(3) 0.0073(2) 0.0069(2) -0.0040(2)
Cl2 0.0280(3) 0.0203(2) 0.0434(3) -0.00461(19) 0.0014(2) 0.0053(2)
S1 0.0146(2) 0.0221(2) 0.0292(2) 0.00210(18) 0.00254(19) 0.00104(18)
N1 0.0225(9) 0.0479(11) 0.0235(8) 0.0066(9) 0.0022(7) 0.0036(8)
O1 0.0269(9) 0.0703(12) 0.0342(9) 0.0097(8) -0.0102(7) -0.0110(8)
O2 0.0254(8) 0.0397(9) 0.0563(11) 0.0052(7) 0.0003(8) 0.0170(8)
O3 0.0212(7) 0.0282(7) 0.0370(8) -0.0039(6) 0.0043(6) 0.0035(6)
O4 0.0205(7) 0.0319(7) 0.0411(9) 0.0096(6) 0.0034(6) 0.0020(7)
O5 0.0174(7) 0.0238(6) 0.0265(7) 0.0040(6) -0.0013(5) 0.0013(5)
C1 0.0290(11) 0.0219(9) 0.0294(10) 0.0013(9) 0.0031(9) -0.0013(8)
C2 0.0187(9) 0.0227(8) 0.0229(9) 0.0005(8) 0.0042(8) -0.0023(7)
C3 0.0209(10) 0.0232(8) 0.0230(9) 0.0006(8) 0.0045(8) 0.0013(7)
C4 0.0197(9) 0.0331(10) 0.0214(9) 0.0035(9) 0.0039(8) 0.0010(8)
C5 0.0252(11) 0.0410(12) 0.0234(10) -0.0080(10) 0.0025(9) -0.0083(9)
C6 0.0348(12) 0.0252(9) 0.0338(11) -0.0040(9) 0.0039(10) -0.0063(9)
C7 0.0157(8) 0.0221(8) 0.0213(9) 0.0019(8) -0.0003(7) -0.0023(7)
C8 0.0165(9) 0.0236(9) 0.0323(11) -0.0053(8) 0.0009(8) 0.0002(8)
C9 0.0233(10) 0.0182(8) 0.0359(11) -0.0022(8) -0.0004(8) -0.0039(8)
C10 0.0169(9) 0.0263(9) 0.0303(10) 0.0047(7) 0.0004(8) -0.0042(8)
C11 0.0167(9) 0.0265(9) 0.0276(10) -0.0035(8) 0.0024(8) -0.0006(8)
C12 0.0198(9) 0.0188(8) 0.0230(9) -0.0022(7) -0.0024(8) 0.0008(7)

loop_
_atom_type_symbol
_atom_type_description
_atom_type_scat_dispersion_real
_atom_type_scat_dispersion_imag
_atom_type_scat_source
C C 0.0033 0.0016 'International Tables Vol C Tables 4.2.6.8 and 6.1.1.4'
H H 0.0000 0.0000 'International Tables Vol C Tables 4.2.6.8 and 6.1.1.4'
N N 0.0061 0.0033 'International Tables Vol C Tables 4.2.6.8 and 6.1.1.4'
O O 0.0106 0.0060 'International Tables Vol C Tables 4.2.6.8 and 6.1.1.4'
S S 0.1246 0.1234 'International Tables Vol C Tables 4.2.6.8 and 6.1.1.4'
Cl Cl 0.1484 0.1585 'International Tables Vol C Tables 4.2.6.8 and 6.1.1.4'

loop_
_geom_angle_atom_site_label_1
_geom_angle_atom_site_label_2
_geom_angle_atom_site_label_3
_geom_angle
_geom_angle_publ_flag
O3 S1 O4 120.90(10) y
O3 S1 O5 108.26(9) y
O4 S1 O5 103.06(9) y
O3 S1 C2 109.18(10) y
O4 S1 C2 110.45(10) y
O5 S1 C2 103.41(9) y
O1 N1 O2 124.1(2) y
O1 N1 C4 117.7(2) y
O2 N1 C4 118.16(19) y
C7 O5 S1 118.30(12) y
C6 C1 C2 119.1(2) ?
C6 C1 H1 121.2(16) ?
C2 C1 H1 119.7(16) ?
C3 C2 C1 122.1(2) ?
C3 C2 S1 118.65(16) ?
C1 C2 S1 119.22(16) ?
C4 C3 C2 116.87(18) ?
C4 C3 H3 121.1(15) ?
C2 C3 H3 122.0(15) ?
C3 C4 C5 122.4(2) ?
C3 C4 N1 118.3(2) ?
C5 C4 N1 119.3(2) ?
C6 C5 C4 119.2(2) ?
C6 C5 H5 125.8(18) ?
C4 C5 H5 114.9(18) ?
C5 C6 C1 120.2(2) ?
C5 C6 H6 119.2(18) ?
C1 C6 H6 120.6(18) ?
C12 C7 C8 120.72(18) ?
C12 C7 O5 117.84(17) ?
C8 C7 O5 121.34(18) ?
C9 C8 C7 119.4(2) ?
C9 C8 H8 118.4(16) ?
C7 C8 H8 122.1(16) ?
C8 C9 C10 119.03(19) ?
C8 C9 H9 118.3(18) ?
C10 C9 H9 122.6(18) ?
C11 C10 C9 122.17(19) ?
C11 C10 Cl1 118.93(17) ?
C9 C10 Cl1 118.89(16) ?
C12 C11 C10 118.28(19) ?
C12 C11 H11 125.5(18) ?
C10 C11 H11 116.2(18) ?
C11 C12 C7 120.37(18) ?
C11 C12 Cl2 119.85(16) ?
C7 C12 Cl2 119.77(15) ?

loop_
_geom_bond_atom_site_label_1
_geom_bond_atom_site_label_2
_geom_bond_site_symmetry_2
_geom_bond_distance
_geom_bond_publ_flag
Cl1 C10 . 1.739(2) y
Cl2 C12 . 1.722(2) y
S1 O3 . 1.4229(17) y
S1 O4 . 1.4240(16) y
S1 O5 . 1.6006(18) y
S1 C2 . 1.757(2) y
N1 O1 . 1.219(3) y
N1 O2 . 1.232(3) y
N1 C4 . 1.467(3) y
O5 C7 . 1.406(2) y
C1 C6 . 1.384(3) ?
C1 C2 . 1.394(3) ?
C1 H1 . 0.94(3) ?
C2 C3 . 1.386(3) ?
C3 C4 . 1.385(3) ?
C3 H3 . 0.98(2) ?
C4 C5 . 1.385(3) ?
C5 C6 . 1.381(4) ?
C5 H5 . 0.81(3) ?
C6 H6 . 0.93(3) ?
C7 C12 . 1.385(3) ?
C7 C8 . 1.392(3) ?
C8 C9 . 1.381(3) ?
C8 H8 . 0.84(3) ?
C9 C10 . 1.387(3) ?
C9 H9 . 0.85(2) ?
C10 C11 . 1.384(3) ?
C11 C12 . 1.381(3) ?
C11 H11 . 0.85(3) ?

loop_
_geom_hbond_atom_site_label_D
_geom_hbond_atom_site_label_H
_geom_hbond_atom_site_label_A
_geom_hbond_site_symmetry_A
_geom_hbond_distance_DH
_geom_hbond_distance_HA
_geom_hbond_distance_DA
_geom_hbond_angle_DHA
_geom_hbond_publ_flag
C1 H1 O4 . 0.94(3) 2.63(3) 2.982(3) 102.8(17) y
C3 H3 O2 . 0.98(2) 2.41(2) 2.708(3) 96.7(17) y
C3 H3 O3 . 0.98(2) 2.60(3) 2.935(3) 100.2(17) y
C5 H5 O1 . 0.81(3) 2.37(3) 2.716(3) 106(2) y
C8 H8 O3 . 0.84(3) 2.65(2) 3.055(3) 111.3(18) y
C6 H6 O5 4_457 0.93(3) 2.95(3) 3.805(3) 153(2) y
C1 H1 O4 4_457 0.94(3) 2.83(2) 3.349(3) 116.1(19) y
C9 H9 O2 4_567 0.85(2) 2.72(2) 3.294(3) 126(2) y
C9 H9 O3 4_467 0.85(2) 2.56(3) 3.362(3) 158(2) y
C11 H11 O1 2_565 0.85(3) 2.48(3) 3.301(3) 163(2) y

loop_
_geom_torsion_atom_site_label_1
_geom_torsion_atom_site_label_2
_geom_torsion_atom_site_label_3
_geom_torsion_atom_site_label_4
_geom_torsion
_geom_torsion_publ_flag
O3 S1 O5 C7 60.59(16) ?
O4 S1 O5 C7 -170.24(14) ?
C2 S1 O5 C7 -55.15(16) y
C6 C1 C2 C3 2.4(3) ?
C6 C1 C2 S1 -179.05(16) ?
O3 S1 C2 C3 -22.82(18) ?
O4 S1 C2 C3 -158.06(15) ?
O5 S1 C2 C3 92.26(16) ?
O3 S1 C2 C1 158.59(16) ?
O4 S1 C2 C1 23.35(19) ?
O5 S1 C2 C1 -86.33(17) ?
C1 C2 C3 C4 0.0(3) ?
S1 C2 C3 C4 -178.54(14) ?
C2 C3 C4 C5 -2.5(3) ?
C2 C3 C4 N1 177.46(17) ?
O1 N1 C4 C3 177.05(19) ?
O2 N1 C4 C3 -2.9(3) ?
O1 N1 C4 C5 -3.0(3) ?
O2 N1 C4 C5 177.12(19) ?
C3 C4 C5 C6 2.6(3) ?
N1 C4 C5 C6 -177.40(19) ?
C4 C5 C6 C1 -0.1(3) ?
C2 C1 C6 C5 -2.4(3) ?
S1 O5 C7 C12 112.47(17) ?
S1 O5 C7 C8 -71.1(2) ?
C12 C7 C8 C9 -1.1(3) ?
O5 C7 C8 C9 -177.47(18) ?
C7 C8 C9 C10 0.8(3) ?
C8 C9 C10 C11 -0.1(3) ?
C8 C9 C10 Cl1 178.94(16) ?
C9 C10 C11 C12 -0.1(3) ?
Cl1 C10 C11 C12 -179.22(15) ?
C10 C11 C12 C7 -0.2(3) ?
C10 C11 C12 Cl2 178.58(16) ?
C8 C7 C12 C11 0.9(3) ?
O5 C7 C12 C11 177.33(17) ?
C8 C7 C12 Cl2 -177.94(15) ?
O5 C7 C12 Cl2 -1.5(2) ?

loop_
_cod_related_entry_id
_cod_related_entry_database
_cod_related_entry_code
1 ChemSpider 21134352
